data_1566837
loop_
_publ_author_name
'Li, Taian'
'Chiou, Mong-Feng'
'Li, Yajun'
'Ye, Changqing'
'Su, Min'
'Xue, Mengyu'
'Yuan, Xiaobin'
'Wang, Chuanchuan'
'Wan, Wen-Ming'
'Li, Daliang'
'Bao, Hongli'

_publ_section_title
;
 Synthesis of Unsymmetrically Tetrasubstituted Pyrroles and Studies of
 AIEE in Pyrrolo[1,2-a]pyrimidine Derivatives
;
_journal_name_full 'Chemical Science'
_journal_paper_doi 10.1039/D2SC00837H
_journal_year 2022
_chemical_formula_sum 'C22 H17 N3'
_chemical_formula_weight 323.38
_space_group_crystal_system triclinic
_space_group_IT_number 2
_space_group_name_Hall '-P 1'
_space_group_name_H-M_alt 'P -1'
_atom_sites_solution_hydrogens geom
_audit_creation_method SHELXL-2018/3
_audit_update_record
;
2022-01-25 deposited with the CCDC.	2022-04-13 downloaded from the CCDC.
;
_cell_angle_alpha 104.037(2)
_cell_angle_beta 99.019(2)
_cell_angle_gamma 104.020(3)
_cell_formula_units_Z 2
_cell_length_a 7.5636(2)
_cell_length_b 10.6070(3)
_cell_length_c 11.4880(3)
_cell_measurement_reflns_used 6633
_cell_measurement_temperature 293(2)
_cell_measurement_theta_max 60.2850
_cell_measurement_theta_min 5.6370
_cell_volume 844.45(4)
_computing_cell_refinement 'CrysAlisPro 1.171.41.93a (Rigaku OD, 2020)'
_computing_data_collection 'CrysAlisPro 1.171.41.93a (Rigaku OD, 2020)'
_computing_data_reduction 'CrysAlisPro 1.171.41.93a (Rigaku OD, 2020)'
_computing_structure_refinement 'SHELXL-2018/3 (Sheldrick, 2018)'
_computing_structure_solution 'SHELXT 2018/2 (Sheldrick, 2018)'
_diffrn_ambient_temperature 293(2)
_diffrn_detector_area_resol_mean 10.0000
_diffrn_measured_fraction_theta_full 0.994
_diffrn_measured_fraction_theta_max 0.970
_diffrn_measurement_device_type 'ROD, Synergy Custom system, HyPix'
_diffrn_measurement_method '\w scans'
_diffrn_radiation_type GaK\a
_diffrn_radiation_wavelength 1.3405
_diffrn_reflns_av_R_equivalents 0.0226
_diffrn_reflns_av_unetI/netI 0.0254
_diffrn_reflns_Laue_measured_fraction_full 0.994
_diffrn_reflns_Laue_measured_fraction_max 0.970
_diffrn_reflns_limit_h_max 9
_diffrn_reflns_limit_h_min -9
_diffrn_reflns_limit_k_max 13
_diffrn_reflns_limit_k_min -13
_diffrn_reflns_limit_l_max 14
_diffrn_reflns_limit_l_min -10
_diffrn_reflns_number 10297
_diffrn_reflns_point_group_measured_fraction_full 0.994
_diffrn_reflns_point_group_measured_fraction_max 0.970
_diffrn_reflns_theta_full 53.543
_diffrn_reflns_theta_max 60.617
_diffrn_reflns_theta_min 5.653
_diffrn_source 'micro-focus metaljet'
_exptl_absorpt_coefficient_mu 0.378
_exptl_absorpt_correction_T_max 1.00000
_exptl_absorpt_correction_T_min 0.74060
_exptl_absorpt_correction_type multi-scan
_exptl_absorpt_process_details
;
CrysAlisPro 1.171.41.93a (Rigaku Oxford Diffraction, 2020)
Empirical absorption correction using spherical harmonics,
implemented in SCALE3 ABSPACK scaling algorithm.
;
_exptl_crystal_colour 'pale yellow'
_exptl_crystal_density_diffrn 1.272
_exptl_crystal_description plate
_exptl_crystal_F_000 340
_exptl_crystal_size_max 0.18
_exptl_crystal_size_mid 0.16
_exptl_crystal_size_min 0.05
_refine_diff_density_max 0.211
_refine_diff_density_min -0.143
_refine_diff_density_rms 0.028
_refine_ls_extinction_coef 0.032(3)
_refine_ls_extinction_expression Fc^*^=kFc[1+0.001xFc^2^\l^3^/sin(2\q)]^-1/4^
_refine_ls_extinction_method 'SHELXL-2018/3 (Sheldrick 2018)'
_refine_ls_goodness_of_fit_ref 1.048
_refine_ls_hydrogen_treatment constr
_refine_ls_matrix_type full
_refine_ls_number_parameters 229
_refine_ls_number_reflns 3772
_refine_ls_number_restraints 0
_refine_ls_restrained_S_all 1.048
_refine_ls_R_factor_all 0.0503
_refine_ls_R_factor_gt 0.0415
_refine_ls_shift/su_max 0.001
_refine_ls_shift/su_mean 0.000
_refine_ls_structure_factor_coef Fsqd
_refine_ls_weighting_details 'w=1/[\s^2^(Fo^2^)+(0.0479P)^2^+0.1379P] where P=(Fo^2^+2Fc^2^)/3'
_refine_ls_weighting_scheme calc
_refine_ls_wR_factor_gt 0.1057
_refine_ls_wR_factor_ref 0.1110
_reflns_Friedel_coverage 0.000
_reflns_number_gt 3115
_reflns_number_total 3772
_reflns_threshold_expression 'I > 2\s(I)'
_cod_data_source_file d2sc00837h2.cif
_cod_data_source_block Compound-1_CCDC1
_cod_original_cell_volume 844.44(4)
_cod_database_code 1566837
_shelx_shelxl_version_number 2018/3
_shelx_space_group_comment
;
The symmetry employed for this shelxl refinement is uniquely defined
by the following loop, which should always be used as a source of
symmetry information in preference to the above space-group names.
They are only intended as comments.
;

loop_
_space_group_symop_operation_xyz
'x, y, z'
'-x, -y, -z'

loop_
_atom_site_label
_atom_site_type_symbol
_atom_site_fract_x
_atom_site_fract_y
_atom_site_fract_z
_atom_site_U_iso_or_equiv
_atom_site_adp_type
_atom_site_occupancy
_atom_site_site_symmetry_order
_atom_site_calc_flag
_atom_site_refinement_flags_posn
_atom_site_refinement_flags_adp
_atom_site_refinement_flags_occupancy
_atom_site_disorder_assembly
_atom_site_disorder_group
N1 N 0.37411(13) 0.51869(9) 0.64809(9) 0.0392(2) Uani 1 1 d . . . . .
N2 N 0.3884(2) 0.96564(12) 0.65707(12) 0.0721(4) Uani 1 1 d . . . . .
N3 N 0.20538(14) 0.35701(10) 0.44974(9) 0.0438(2) Uani 1 1 d . . . . .
C1 C 0.17479(16) 0.61932(12) 0.37983(10) 0.0406(3) Uani 1 1 d . . . . .
C2 C 0.04052(17) 0.51033(13) 0.29100(11) 0.0463(3) Uani 1 1 d . . . . .
H2 H -0.000400 0.428230 0.308164 0.056 Uiso 1 1 calc R U . . .
C3 C -0.0324(2) 0.52283(15) 0.17798(12) 0.0551(3) Uani 1 1 d . . . . .
H3 H -0.119995 0.448408 0.119328 0.066 Uiso 1 1 calc R U . . .
C4 C 0.0225(2) 0.64338(16) 0.15070(13) 0.0613(4) Uani 1 1 d . . . . .
H4 H -0.028079 0.651046 0.074443 0.074 Uiso 1 1 calc R U . . .
C5 C 0.1533(2) 0.75285(15) 0.23767(13) 0.0614(4) Uani 1 1 d . . . . .
H5 H 0.190304 0.835257 0.220386 0.074 Uiso 1 1 calc R U . . .
C6 C 0.2298(2) 0.74103(13) 0.35045(12) 0.0519(3) Uani 1 1 d . . . . .
H6 H 0.319500 0.815404 0.407774 0.062 Uiso 1 1 calc R U . . .
C7 C 0.26028(16) 0.60568(11) 0.49883(10) 0.0390(3) Uani 1 1 d . . . . .
C8 C 0.35235(17) 0.71023(12) 0.61067(11) 0.0414(3) Uani 1 1 d . . . . .
C9 C 0.42297(17) 0.65742(11) 0.70058(11) 0.0413(3) Uani 1 1 d . . . . .
C10 C 0.27348(16) 0.48646(11) 0.52444(10) 0.0387(3) Uani 1 1 d . . . . .
C11 C 0.37242(19) 0.85187(13) 0.63559(11) 0.0492(3) Uani 1 1 d . . . . .
C12 C 0.53492(18) 0.73519(12) 0.82597(11) 0.0448(3) Uani 1 1 d . . . . .
C13 C 0.4511(2) 0.79101(14) 0.91617(12) 0.0582(4) Uani 1 1 d . . . . .
H13 H 0.322636 0.778330 0.897998 0.070 Uiso 1 1 calc R U . . .
C14 C 0.5570(3) 0.86547(16) 1.03305(14) 0.0755(5) Uani 1 1 d . . . . .
H14 H 0.499357 0.901097 1.093633 0.091 Uiso 1 1 calc R U . . .
C15 C 0.7468(3) 0.88689(16) 1.05980(15) 0.0808(6) Uani 1 1 d . . . . .
H15 H 0.817571 0.936304 1.138733 0.097 Uiso 1 1 calc R U . . .
C16 C 0.8329(3) 0.83539(16) 0.97002(16) 0.0737(5) Uani 1 1 d . . . . .
H16 H 0.962148 0.851985 0.987973 0.088 Uiso 1 1 calc R U . . .
C17 C 0.7280(2) 0.75912(14) 0.85333(13) 0.0569(3) Uani 1 1 d . . . . .
H17 H 0.786515 0.723821 0.793140 0.068 Uiso 1 1 calc R U . . .
C18 C 0.39431(17) 0.41404(12) 0.69753(11) 0.0434(3) Uani 1 1 d . . . . .
C19 C 0.22699(18) 0.25940(12) 0.49680(12) 0.0470(3) Uani 1 1 d . . . . .
C20 C 0.31879(18) 0.28625(13) 0.62164(12) 0.0485(3) Uani 1 1 d . . . . .
H20 H 0.327128 0.213679 0.651983 0.058 Uiso 1 1 calc R U . . .
C21 C 0.4956(2) 0.44420(14) 0.82778(12) 0.0550(3) Uani 1 1 d . . . . .
H21A H 0.481219 0.361017 0.849524 0.082 Uiso 1 1 calc R U . . .
H21B H 0.444898 0.503501 0.881067 0.082 Uiso 1 1 calc R U . . .
H21C H 0.626151 0.487520 0.836707 0.082 Uiso 1 1 calc R U . . .
C22 C 0.1506(2) 0.11605(13) 0.41438(14) 0.0638(4) Uani 1 1 d . . . . .
H22A H 0.023138 0.079791 0.418262 0.096 Uiso 1 1 calc R U . . .
H22B H 0.224193 0.061783 0.440965 0.096 Uiso 1 1 calc R U . . .
H22C H 0.155569 0.114767 0.331121 0.096 Uiso 1 1 calc R U . . .

loop_
_atom_site_aniso_label
_atom_site_aniso_U_11
_atom_site_aniso_U_22
_atom_site_aniso_U_33
_atom_site_aniso_U_23
_atom_site_aniso_U_13
_atom_site_aniso_U_12
N1 0.0491(5) 0.0368(5) 0.0358(5) 0.0129(4) 0.0111(4) 0.0168(4)
N2 0.1111(11) 0.0421(7) 0.0599(8) 0.0124(6) 0.0079(7) 0.0265(7)
N3 0.0548(6) 0.0362(5) 0.0411(5) 0.0102(4) 0.0122(4) 0.0152(4)
C1 0.0480(6) 0.0423(6) 0.0365(6) 0.0129(5) 0.0113(5) 0.0196(5)
C2 0.0486(7) 0.0478(7) 0.0436(6) 0.0143(5) 0.0096(5) 0.0159(5)
C3 0.0568(8) 0.0607(8) 0.0436(7) 0.0110(6) 0.0030(6) 0.0190(6)
C4 0.0779(10) 0.0717(10) 0.0405(7) 0.0213(7) 0.0059(7) 0.0334(8)
C5 0.0885(11) 0.0541(8) 0.0500(8) 0.0251(7) 0.0130(7) 0.0279(7)
C6 0.0699(8) 0.0430(7) 0.0436(7) 0.0150(5) 0.0082(6) 0.0187(6)
C7 0.0467(6) 0.0372(6) 0.0357(6) 0.0120(5) 0.0101(5) 0.0153(5)
C8 0.0513(6) 0.0359(6) 0.0387(6) 0.0116(5) 0.0096(5) 0.0152(5)
C9 0.0507(6) 0.0369(6) 0.0378(6) 0.0107(5) 0.0107(5) 0.0157(5)
C10 0.0467(6) 0.0378(6) 0.0341(6) 0.0109(5) 0.0111(5) 0.0154(5)
C11 0.0659(8) 0.0410(7) 0.0398(6) 0.0111(5) 0.0065(6) 0.0187(6)
C12 0.0604(7) 0.0368(6) 0.0367(6) 0.0124(5) 0.0071(5) 0.0145(5)
C13 0.0776(9) 0.0489(7) 0.0471(7) 0.0096(6) 0.0164(7) 0.0201(7)
C14 0.1228(16) 0.0558(9) 0.0422(8) 0.0054(7) 0.0175(9) 0.0259(9)
C15 0.1223(16) 0.0524(9) 0.0444(8) 0.0084(7) -0.0134(9) 0.0101(9)
C16 0.0762(10) 0.0619(9) 0.0667(10) 0.0231(8) -0.0142(8) 0.0059(8)
C17 0.0615(8) 0.0549(8) 0.0519(8) 0.0190(6) 0.0042(6) 0.0146(6)
C18 0.0534(7) 0.0436(6) 0.0431(6) 0.0199(5) 0.0157(5) 0.0217(5)
C19 0.0574(7) 0.0376(6) 0.0496(7) 0.0136(5) 0.0171(6) 0.0163(5)
C20 0.0624(8) 0.0412(6) 0.0504(7) 0.0208(6) 0.0159(6) 0.0211(6)
C21 0.0737(9) 0.0520(7) 0.0459(7) 0.0222(6) 0.0090(6) 0.0257(7)
C22 0.0855(10) 0.0377(7) 0.0632(9) 0.0122(6) 0.0124(8) 0.0144(7)

loop_
_atom_type_symbol
_atom_type_description
_atom_type_scat_dispersion_real
_atom_type_scat_dispersion_imag
_atom_type_scat_source
C C 0.0137 0.0067 'International Tables Vol C Tables 4.2.6.8 and 6.1.1.4'
H H 0.0000 0.0000 'International Tables Vol C Tables 4.2.6.8 and 6.1.1.4'
N N 0.0241 0.0134 'International Tables Vol C Tables 4.2.6.8 and 6.1.1.4'

loop_
_geom_angle_atom_site_label_1
_geom_angle_atom_site_label_2
_geom_angle_atom_site_label_3
_geom_angle
_geom_angle_site_symmetry_1
_geom_angle_site_symmetry_3
_geom_angle_publ_flag
C9 N1 C18 131.70(10) . . ?
C9 N1 C10 108.71(9) . . ?
C18 N1 C10 119.37(10) . . ?
C19 N3 C10 117.85(10) . . ?
C2 C1 C6 117.50(11) . . ?
C2 C1 C7 121.40(11) . . ?
C6 C1 C7 121.06(11) . . ?
C3 C2 C1 120.78(12) . . ?
C4 C3 C2 121.02(13) . . ?
C3 C4 C5 119.16(12) . . ?
C4 C5 C6 120.40(13) . . ?
C5 C6 C1 121.12(13) . . ?
C10 C7 C8 104.85(10) . . ?
C10 C7 C1 126.93(11) . . ?
C8 C7 C1 128.19(10) . . ?
C9 C8 C7 111.00(10) . . ?
C9 C8 C11 121.28(11) . . ?
C7 C8 C11 127.71(11) . . ?
N1 C9 C8 106.46(10) . . ?
N1 C9 C12 126.91(10) . . ?
C8 C9 C12 126.58(11) . . ?
N3 C10 C7 128.86(11) . . ?
N3 C10 N1 122.17(10) . . ?
C7 C10 N1 108.97(10) . . ?
N2 C11 C8 179.15(14) . . ?
C13 C12 C17 119.07(13) . . ?
C13 C12 C9 120.65(12) . . ?
C17 C12 C9 120.20(12) . . ?
C14 C13 C12 120.43(16) . . ?
C15 C14 C13 120.12(16) . . ?
C14 C15 C16 120.11(15) . . ?
C15 C16 C17 120.25(17) . . ?
C16 C17 C12 119.97(15) . . ?
C20 C18 N1 116.66(11) . . ?
C20 C18 C21 122.58(11) . . ?
N1 C18 C21 120.77(11) . . ?
N3 C19 C20 121.95(11) . . ?
N3 C19 C22 117.87(12) . . ?
C20 C19 C22 120.18(11) . . ?
C18 C20 C19 121.87(11) . . ?

loop_
_geom_bond_atom_site_label_1
_geom_bond_atom_site_label_2
_geom_bond_distance
_geom_bond_site_symmetry_2
_geom_bond_publ_flag
N1 C9 1.3790(14) . ?
N1 C18 1.3924(14) . ?
N1 C10 1.4190(14) . ?
N2 C11 1.1433(16) . ?
N3 C19 1.3103(15) . ?
N3 C10 1.3543(14) . ?
C1 C2 1.3939(17) . ?
C1 C6 1.3960(17) . ?
C1 C7 1.4738(16) . ?
C2 C3 1.3791(18) . ?
C3 C4 1.372(2) . ?
C4 C5 1.377(2) . ?
C5 C6 1.3814(18) . ?
C7 C10 1.3885(15) . ?
C7 C8 1.4211(16) . ?
C8 C9 1.3852(16) . ?
C8 C11 1.4245(16) . ?
C9 C12 1.4748(16) . ?
C12 C13 1.3845(18) . ?
C12 C17 1.3906(19) . ?
C13 C14 1.382(2) . ?
C14 C15 1.370(3) . ?
C15 C16 1.377(3) . ?
C16 C17 1.382(2) . ?
C18 C20 1.3487(17) . ?
C18 C21 1.4894(17) . ?
C19 C20 1.4191(18) . ?
C19 C22 1.4989(18) . ?
